data_4120812
loop_
_publ_author_name
'Daniel A. Evans'
'Ignacio Vargas-Baca'
'Alan H. Cowley'

_publ_section_title
;
 Sterically Directed Functionalization of the Redox-Active
 Bis(imino)acenaphthene Ligand Class: An Experimental and Theoretical
 Investigation
;
_journal_name_full 'Journal of the American Chemical Society'
_journal_page_first 13939
_journal_page_last 13946
_journal_paper_doi 10.1021/ja407070y
_journal_volume 135
_journal_year 2013
_chemical_formula_moiety 'C34 H40 N2 Si'
_chemical_formula_sum 'C34 H40 N2 Si'
_chemical_formula_weight 504.77
_chemical_name_systematic
;
 ?
;
_space_group_IT_number 14
_symmetry_cell_setting monoclinic
_symmetry_space_group_name_Hall '-P 2ybc'
_symmetry_space_group_name_H-M 'P 1 21/c 1'
_atom_sites_solution_hydrogens geom
_atom_sites_solution_primary direct
_atom_sites_solution_secondary difmap
_audit_creation_method SHELXL-97
_cell_angle_alpha 90.00
_cell_angle_beta 93.402(2)
_cell_angle_gamma 90.00
_cell_formula_units_Z 4
_cell_length_a 16.0915(10)
_cell_length_b 13.7972(8)
_cell_length_c 13.2201(8)
_cell_measurement_reflns_used 5159
_cell_measurement_temperature 163(2)
_cell_measurement_theta_max 27.48
_cell_measurement_theta_min 3.05
_cell_volume 2929.9(3)
_computing_cell_refinement 'CrystalClear (Rigaku Inc., 2008)'
_computing_data_collection 'CrystalClear (Rigaku Inc., 2008)'
_computing_data_reduction 'CrystalClear (Rigaku Inc., 2008)'
_computing_molecular_graphics 'XP SHELXTL/PC, Siemens Analytical'
_computing_structure_refinement 'XL SHELXTL/PC, Siemens Analytical'
_computing_structure_solution
;

SIR97 - Altomare A., Burla M.C., Camalli M., Cascarano G.L., Giacovazzo C., 
Guagliardi A., Moliterni A.G.G., Polidori G.,Spagna R.
;
_diffrn_ambient_temperature 163(2)
_diffrn_measured_fraction_theta_full 0.998
_diffrn_measured_fraction_theta_max 0.998
_diffrn_measurement_device_type 'Rigaku SCX-Mini Mercury CCD'
_diffrn_measurement_method \w-scans
_diffrn_radiation_monochromator graphite
_diffrn_radiation_source 'fine-focus sealed tube'
_diffrn_radiation_type MoK\a
_diffrn_radiation_wavelength 0.71069
_diffrn_reflns_av_R_equivalents 0.0720
_diffrn_reflns_av_sigmaI/netI 0.0528
_diffrn_reflns_limit_h_max 19
_diffrn_reflns_limit_h_min -19
_diffrn_reflns_limit_k_max 16
_diffrn_reflns_limit_k_min -16
_diffrn_reflns_limit_l_max 15
_diffrn_reflns_limit_l_min -15
_diffrn_reflns_number 25234
_diffrn_reflns_theta_full 25.00
_diffrn_reflns_theta_max 25.00
_diffrn_reflns_theta_min 3.09
_exptl_absorpt_coefficient_mu 0.104
_exptl_absorpt_correction_T_max 1.00
_exptl_absorpt_correction_T_min 0.7502
_exptl_absorpt_correction_type multi-scan
_exptl_absorpt_process_details
;
Abscor. T. Higashi. (2001). Rigaku Corp. Tokyo, Japan
;
_exptl_crystal_colour yellow
_exptl_crystal_density_diffrn 1.144
_exptl_crystal_description Chunk
_exptl_crystal_F_000 1088
_exptl_crystal_size_max 0.27
_exptl_crystal_size_mid 0.19
_exptl_crystal_size_min 0.16
_refine_diff_density_max 0.238
_refine_diff_density_min -0.345
_refine_diff_density_rms 0.048
_refine_ls_extinction_method none
_refine_ls_goodness_of_fit_ref 1.059
_refine_ls_hydrogen_treatment mixed
_refine_ls_matrix_type full
_refine_ls_number_parameters 347
_refine_ls_number_reflns 5159
_refine_ls_number_restraints 0
_refine_ls_restrained_S_all 1.059
_refine_ls_R_factor_all 0.0714
_refine_ls_R_factor_gt 0.0536
_refine_ls_shift/su_max 0.009
_refine_ls_shift/su_mean 0.000
_refine_ls_structure_factor_coef Fsqd
_refine_ls_weighting_details 'calc w=1/[\s^2^(Fo^2^)+(0.0429P)^2^+2.2934P] where P=(Fo^2^+2Fc^2^)/3'
_refine_ls_weighting_scheme calc
_refine_ls_wR_factor_gt 0.1192
_refine_ls_wR_factor_ref 0.1286
_reflns_number_gt 4041
_reflns_number_total 5159
_reflns_threshold_expression >2sigma(I)
_cod_data_source_file ja407070y_si_004.cif
_cod_data_source_block shelxl
_cod_original_sg_symbol_H-M 'P 21/c'
_cod_database_code 4120812

loop_
_symmetry_equiv_pos_as_xyz
'x, y, z'
'-x, y+1/2, -z+1/2'
'-x, -y, -z'
'x, -y-1/2, z-1/2'

loop_
_atom_site_label
_atom_site_type_symbol
_atom_site_fract_x
_atom_site_fract_y
_atom_site_fract_z
_atom_site_U_iso_or_equiv
_atom_site_adp_type
_atom_site_occupancy
_atom_site_symmetry_multiplicity
_atom_site_calc_flag
_atom_site_refinement_flags
C1 C 0.76212(14) 0.55313(15) 0.83251(16) 0.0202(5) Uani 1 1 d .
C2 C 0.67776(13) 0.60114(15) 0.82285(16) 0.0210(5) Uani 1 1 d .
C3 C 0.63656(14) 0.65096(16) 0.74519(17) 0.0259(5) Uani 1 1 d .
H3 H 0.6610 0.6592 0.6821 0.031 Uiso 1 1 calc R
C4 C 0.55697(15) 0.68984(17) 0.76080(19) 0.0304(6) Uani 1 1 d .
H4 H 0.5281 0.7234 0.7067 0.037 Uiso 1 1 calc R
C5 C 0.52001(15) 0.68082(17) 0.85122(19) 0.0304(6) Uani 1 1 d .
H5 H 0.4660 0.7069 0.8582 0.036 Uiso 1 1 calc R
C6 C 0.56174(14) 0.63302(16) 0.93425(17) 0.0250(5) Uani 1 1 d .
C7 C 0.64007(13) 0.59337(15) 0.91641(16) 0.0205(5) Uani 1 1 d .
C8 C 0.53425(15) 0.62088(18) 1.03322(18) 0.0307(6) Uani 1 1 d .
H8 H 0.4815 0.6454 1.0493 0.037 Uiso 1 1 calc R
C9 C 0.58343(15) 0.57394(18) 1.10587(18) 0.0301(6) Uani 1 1 d .
H9 H 0.5636 0.5673 1.1718 0.036 Uiso 1 1 calc R
C10 C 0.66217(14) 0.53496(17) 1.08721(17) 0.0253(5) Uani 1 1 d .
H10 H 0.6949 0.5031 1.1393 0.030 Uiso 1 1 calc R
C11 C 0.69009(13) 0.54452(15) 0.99133(16) 0.0206(5) Uani 1 1 d .
C12 C 0.76884(13) 0.51845(15) 0.94474(16) 0.0192(5) Uani 1 1 d .
C13 C 0.73313(14) 0.45778(15) 0.66970(16) 0.0209(5) Uani 1 1 d .
C14 C 0.78408(14) 0.46723(15) 0.58768(17) 0.0222(5) Uani 1 1 d .
C15 C 0.74823(15) 0.46243(16) 0.48949(17) 0.0281(5) Uani 1 1 d .
H15 H 0.7829 0.4689 0.4342 0.034 Uiso 1 1 calc R
C16 C 0.66354(16) 0.44849(18) 0.46964(19) 0.0330(6) Uani 1 1 d .
C17 C 0.61527(15) 0.43402(18) 0.55139(19) 0.0322(6) Uani 1 1 d .
H17 H 0.5574 0.4222 0.5391 0.039 Uiso 1 1 calc R
C18 C 0.64836(14) 0.43608(16) 0.65089(18) 0.0265(5) Uani 1 1 d .
C19 C 0.87720(15) 0.47662(19) 0.60203(19) 0.0339(6) Uani 1 1 d .
H19A H 0.9013 0.4780 0.5357 0.051 Uiso 1 1 calc R
H19B H 0.8997 0.4212 0.6412 0.051 Uiso 1 1 calc R
H19C H 0.8912 0.5368 0.6386 0.051 Uiso 1 1 calc R
C20 C 0.6264(2) 0.4446(3) 0.3621(2) 0.0615(9) Uani 1 1 d .
H20A H 0.6558 0.3957 0.3239 0.092 Uiso 1 1 calc R
H20B H 0.6320 0.5081 0.3301 0.092 Uiso 1 1 calc R
H20C H 0.5674 0.4273 0.3625 0.092 Uiso 1 1 calc R
C21 C 0.59345(17) 0.4094(2) 0.7355(2) 0.0420(7) Uani 1 1 d .
H21A H 0.5731 0.4686 0.7668 0.063 Uiso 1 1 calc R
H21B H 0.6256 0.3712 0.7866 0.063 Uiso 1 1 calc R
H21C H 0.5460 0.3711 0.7080 0.063 Uiso 1 1 calc R
C22 C 0.84355(13) 0.43225(16) 1.07580(16) 0.0221(5) Uani 1 1 d .
C23 C 0.79865(14) 0.34840(17) 1.10047(17) 0.0253(5) Uani 1 1 d .
C24 C 0.81739(15) 0.30394(17) 1.19377(18) 0.0295(6) Uani 1 1 d .
H24 H 0.7874 0.2474 1.2105 0.035 Uiso 1 1 calc R
C25 C 0.87800(15) 0.33890(18) 1.26295(18) 0.0295(6) Uani 1 1 d .
C26 C 0.92060(14) 0.42198(18) 1.23717(18) 0.0291(6) Uani 1 1 d .
H26 H 0.9615 0.4478 1.2845 0.035 Uiso 1 1 calc R
C27 C 0.90578(13) 0.46893(16) 1.14457(17) 0.0239(5) Uani 1 1 d .
C28 C 0.73167(16) 0.30649(18) 1.0287(2) 0.0347(6) Uani 1 1 d .
H28A H 0.6783 0.3375 1.0404 0.052 Uiso 1 1 calc R
H28B H 0.7274 0.2366 1.0403 0.052 Uiso 1 1 calc R
H28C H 0.7459 0.3182 0.9587 0.052 Uiso 1 1 calc R
C29 C 0.89907(19) 0.2873(2) 1.3623(2) 0.0452(7) Uani 1 1 d .
H29A H 0.8844 0.2186 1.3553 0.068 Uiso 1 1 calc R
H29B H 0.8676 0.3165 1.4157 0.068 Uiso 1 1 calc R
H29C H 0.9588 0.2933 1.3800 0.068 Uiso 1 1 calc R
C30 C 0.95489(15) 0.55779(18) 1.11907(19) 0.0326(6) Uani 1 1 d .
H30A H 0.9228 0.6160 1.1336 0.049 Uiso 1 1 calc R
H30B H 0.9661 0.5566 1.0470 0.049 Uiso 1 1 calc R
H30C H 1.0077 0.5585 1.1600 0.049 Uiso 1 1 calc R
C31 C 0.83243(14) 0.62474(16) 0.81115(16) 0.0227(5) Uani 1 1 d .
H31A H 0.8312 0.6340 0.7368 0.027 Uiso 1 1 calc R
H31B H 0.8857 0.5920 0.8310 0.027 Uiso 1 1 calc R
C32 C 0.77860(17) 0.83867(18) 0.78686(19) 0.0367(6) Uani 1 1 d .
H32A H 0.7901 0.8259 0.7161 0.055 Uiso 1 1 calc R
H32B H 0.7962 0.9047 0.8051 0.055 Uiso 1 1 calc R
H32C H 0.7188 0.8317 0.7953 0.055 Uiso 1 1 calc R
C33 C 0.79660(18) 0.75893(18) 0.99999(19) 0.0385(6) Uani 1 1 d .
H33A H 0.8084 0.8236 1.0280 0.058 Uiso 1 1 calc R
H33B H 0.8237 0.7099 1.0442 0.058 Uiso 1 1 calc R
H33C H 0.7363 0.7479 0.9955 0.058 Uiso 1 1 calc R
C34 C 0.94968(17) 0.7843(2) 0.8797(2) 0.0448(7) Uani 1 1 d .
H34A H 0.9806 0.7392 0.9250 0.067 Uiso 1 1 calc R
H34B H 0.9558 0.8504 0.9064 0.067 Uiso 1 1 calc R
H34C H 0.9717 0.7814 0.8122 0.067 Uiso 1 1 calc R
N1 N 0.76531(13) 0.46077(13) 0.77284(14) 0.0249(4) Uani 1 1 d .
N2 N 0.83474(11) 0.47511(13) 0.97784(14) 0.0231(4) Uani 1 1 d .
Si1 Si 0.83725(4) 0.75029(5) 0.87083(5) 0.02430(17) Uani 1 1 d .
H1N H 0.8178(17) 0.4381(19) 0.7784(19) 0.033(7) Uiso 1 1 d .

loop_
_atom_site_aniso_label
_atom_site_aniso_U_11
_atom_site_aniso_U_22
_atom_site_aniso_U_33
_atom_site_aniso_U_23
_atom_site_aniso_U_13
_atom_site_aniso_U_12
C1 0.0259(12) 0.0159(11) 0.0189(11) -0.0012(9) 0.0029(9) 0.0007(9)
C2 0.0248(12) 0.0160(11) 0.0218(12) -0.0013(9) -0.0013(9) -0.0021(9)
C3 0.0307(13) 0.0227(12) 0.0243(12) 0.0010(10) 0.0002(10) -0.0033(10)
C4 0.0301(13) 0.0263(13) 0.0340(14) 0.0090(11) -0.0066(11) 0.0019(11)
C5 0.0249(13) 0.0274(13) 0.0386(15) 0.0009(11) -0.0014(11) 0.0036(11)
C6 0.0229(12) 0.0202(11) 0.0318(13) -0.0018(10) 0.0005(10) 0.0003(10)
C7 0.0239(12) 0.0154(10) 0.0221(12) -0.0023(9) 0.0004(9) -0.0023(9)
C8 0.0245(12) 0.0342(14) 0.0340(14) -0.0036(11) 0.0070(10) 0.0043(11)
C9 0.0299(13) 0.0358(14) 0.0254(13) -0.0023(11) 0.0089(10) 0.0007(11)
C10 0.0270(12) 0.0259(12) 0.0230(12) -0.0019(10) 0.0002(9) -0.0001(10)
C11 0.0233(12) 0.0162(11) 0.0224(12) -0.0017(9) 0.0010(9) -0.0015(9)
C12 0.0222(12) 0.0136(10) 0.0215(11) -0.0018(9) -0.0001(9) -0.0018(9)
C13 0.0263(12) 0.0143(10) 0.0219(12) -0.0013(9) -0.0008(9) 0.0015(9)
C14 0.0241(12) 0.0155(11) 0.0271(12) -0.0018(9) 0.0015(9) 0.0013(9)
C15 0.0372(14) 0.0249(12) 0.0227(12) 0.0017(10) 0.0047(10) -0.0021(11)
C16 0.0385(15) 0.0306(14) 0.0290(14) 0.0008(11) -0.0073(11) 0.0002(12)
C17 0.0252(13) 0.0316(13) 0.0391(15) -0.0068(11) -0.0050(11) -0.0011(11)
C18 0.0275(13) 0.0218(12) 0.0305(13) -0.0051(10) 0.0042(10) -0.0027(10)
C19 0.0262(13) 0.0391(15) 0.0368(15) -0.0089(12) 0.0059(11) 0.0017(12)
C20 0.064(2) 0.083(3) 0.0349(17) 0.0063(16) -0.0171(15) -0.0127(19)
C21 0.0392(15) 0.0444(16) 0.0440(16) -0.0110(13) 0.0159(12) -0.0169(13)
C22 0.0192(11) 0.0231(12) 0.0241(12) 0.0000(10) 0.0021(9) 0.0071(10)
C23 0.0242(12) 0.0231(12) 0.0289(13) -0.0012(10) 0.0033(10) 0.0030(10)
C24 0.0305(13) 0.0216(12) 0.0369(14) 0.0034(11) 0.0063(11) 0.0038(11)
C25 0.0308(13) 0.0296(13) 0.0282(13) 0.0011(11) 0.0036(10) 0.0114(11)
C26 0.0234(12) 0.0336(13) 0.0296(13) -0.0053(11) -0.0042(10) 0.0059(11)
C27 0.0189(11) 0.0246(12) 0.0282(13) -0.0021(10) 0.0001(9) 0.0050(10)
C28 0.0346(14) 0.0246(13) 0.0441(16) 0.0013(11) -0.0040(12) -0.0039(11)
C29 0.0567(18) 0.0448(16) 0.0335(15) 0.0071(13) -0.0013(13) 0.0130(15)
C30 0.0268(13) 0.0340(14) 0.0365(14) -0.0022(11) -0.0031(11) -0.0020(11)
C31 0.0257(12) 0.0234(12) 0.0195(11) -0.0004(9) 0.0048(9) 0.0018(10)
C32 0.0541(17) 0.0245(13) 0.0310(14) -0.0004(11) -0.0006(12) -0.0022(12)
C33 0.0622(18) 0.0265(13) 0.0277(13) -0.0060(11) 0.0098(12) -0.0041(13)
C34 0.0381(16) 0.0415(16) 0.0546(18) -0.0096(14) 0.0022(13) -0.0143(13)
N1 0.0329(12) 0.0182(10) 0.0230(10) -0.0032(8) -0.0028(9) 0.0049(9)
N2 0.0241(10) 0.0217(10) 0.0236(10) -0.0002(8) 0.0016(8) 0.0008(8)
Si1 0.0302(4) 0.0207(3) 0.0222(3) -0.0013(3) 0.0029(3) -0.0040(3)

loop_
_atom_type_symbol
_atom_type_description
_atom_type_scat_dispersion_real
_atom_type_scat_dispersion_imag
_atom_type_scat_source
C C 0.0033 0.0016 'International Tables Vol C Tables 4.2.6.8 and 6.1.1.4'
H H 0.0000 0.0000 'International Tables Vol C Tables 4.2.6.8 and 6.1.1.4'
N N 0.0061 0.0033 'International Tables Vol C Tables 4.2.6.8 and 6.1.1.4'
Si Si 0.0817 0.0704 'International Tables Vol C Tables 4.2.6.8 and 6.1.1.4'

loop_
_geom_angle_atom_site_label_1
_geom_angle_atom_site_label_2
_geom_angle_atom_site_label_3
_geom_angle
N1 C1 C2 112.76(18)
N1 C1 C31 113.55(18)
C2 C1 C31 111.69(17)
N1 C1 C12 103.73(16)
C2 C1 C12 103.12(17)
C31 C1 C12 111.20(17)
C3 C2 C7 118.6(2)
C3 C2 C1 132.5(2)
C7 C2 C1 108.86(18)
C2 C3 C4 118.8(2)
C2 C3 H3 120.6
C4 C3 H3 120.6
C5 C4 C3 122.4(2)
C5 C4 H4 118.8
C3 C4 H4 118.8
C4 C5 C6 120.5(2)
C4 C5 H5 119.7
C6 C5 H5 119.7
C8 C6 C5 127.7(2)
C8 C6 C7 116.2(2)
C5 C6 C7 116.1(2)
C2 C7 C11 113.21(19)
C2 C7 C6 123.5(2)
C11 C7 C6 123.2(2)
C9 C8 C6 120.3(2)
C9 C8 H8 119.8
C6 C8 H8 119.8
C8 C9 C10 123.0(2)
C8 C9 H9 118.5
C10 C9 H9 118.5
C11 C10 C9 118.0(2)
C11 C10 H10 121.0
C9 C10 H10 121.0
C10 C11 C7 119.3(2)
C10 C11 C12 133.8(2)
C7 C11 C12 106.85(18)
N2 C12 C11 133.3(2)
N2 C12 C1 118.80(19)
C11 C12 C1 107.94(17)
C14 C13 C18 119.3(2)
C14 C13 N1 122.6(2)
C18 C13 N1 117.9(2)
C15 C14 C13 119.2(2)
C15 C14 C19 118.5(2)
C13 C14 C19 122.2(2)
C14 C15 C16 122.2(2)
C14 C15 H15 118.9
C16 C15 H15 118.9
C17 C16 C15 117.6(2)
C17 C16 C20 121.4(2)
C15 C16 C20 120.9(2)
C16 C17 C18 122.4(2)
C16 C17 H17 118.8
C18 C17 H17 118.8
C17 C18 C13 119.1(2)
C17 C18 C21 119.2(2)
C13 C18 C21 121.7(2)
C14 C19 H19A 109.5
C14 C19 H19B 109.5
H19A C19 H19B 109.5
C14 C19 H19C 109.5
H19A C19 H19C 109.5
H19B C19 H19C 109.5
C16 C20 H20A 109.5
C16 C20 H20B 109.5
H20A C20 H20B 109.5
C16 C20 H20C 109.5
H20A C20 H20C 109.5
H20B C20 H20C 109.5
C18 C21 H21A 109.5
C18 C21 H21B 109.5
H21A C21 H21B 109.5
C18 C21 H21C 109.5
H21A C21 H21C 109.5
H21B C21 H21C 109.5
C27 C22 N2 117.9(2)
C27 C22 C23 120.0(2)
N2 C22 C23 121.7(2)
C24 C23 C22 118.5(2)
C24 C23 C28 119.8(2)
C22 C23 C28 121.7(2)
C25 C24 C23 122.6(2)
C25 C24 H24 118.7
C23 C24 H24 118.7
C24 C25 C26 117.7(2)
C24 C25 C29 121.4(2)
C26 C25 C29 120.9(2)
C25 C26 C27 122.6(2)
C25 C26 H26 118.7
C27 C26 H26 118.7
C26 C27 C22 118.6(2)
C26 C27 C30 120.7(2)
C22 C27 C30 120.7(2)
C23 C28 H28A 109.5
C23 C28 H28B 109.5
H28A C28 H28B 109.5
C23 C28 H28C 109.5
H28A C28 H28C 109.5
H28B C28 H28C 109.5
C25 C29 H29A 109.5
C25 C29 H29B 109.5
H29A C29 H29B 109.5
C25 C29 H29C 109.5
H29A C29 H29C 109.5
H29B C29 H29C 109.5
C27 C30 H30A 109.5
C27 C30 H30B 109.5
H30A C30 H30B 109.5
C27 C30 H30C 109.5
H30A C30 H30C 109.5
H30B C30 H30C 109.5
C1 C31 Si1 121.33(15)
C1 C31 H31A 107.0
Si1 C31 H31A 107.0
C1 C31 H31B 107.0
Si1 C31 H31B 107.0
H31A C31 H31B 106.7
Si1 C32 H32A 109.5
Si1 C32 H32B 109.5
H32A C32 H32B 109.5
Si1 C32 H32C 109.5
H32A C32 H32C 109.5
H32B C32 H32C 109.5
Si1 C33 H33A 109.5
Si1 C33 H33B 109.5
H33A C33 H33B 109.5
Si1 C33 H33C 109.5
H33A C33 H33C 109.5
H33B C33 H33C 109.5
Si1 C34 H34A 109.5
Si1 C34 H34B 109.5
H34A C34 H34B 109.5
Si1 C34 H34C 109.5
H34A C34 H34C 109.5
H34B C34 H34C 109.5
C13 N1 C1 120.25(17)
C13 N1 H1N 110.6(16)
C1 N1 H1N 108.3(16)
C12 N2 C22 122.98(18)
C34 Si1 C32 109.08(13)
C34 Si1 C33 108.51(13)
C32 Si1 C33 108.04(12)
C34 Si1 C31 105.70(12)
C32 Si1 C31 109.96(11)
C33 Si1 C31 115.41(11)

loop_
_geom_bond_atom_site_label_1
_geom_bond_atom_site_label_2
_geom_bond_distance
C1 N1 1.501(3)
C1 C2 1.509(3)
C1 C31 1.541(3)
C1 C12 1.557(3)
C2 C3 1.373(3)
C2 C7 1.414(3)
C3 C4 1.415(3)
C3 H3 0.9500
C4 C5 1.372(3)
C4 H4 0.9500
C5 C6 1.415(3)
C5 H5 0.9500
C6 C8 1.416(3)
C6 C7 1.407(3)
C7 C11 1.410(3)
C8 C9 1.370(3)
C8 H8 0.9500
C9 C10 1.412(3)
C9 H9 0.9500
C10 C11 1.376(3)
C10 H10 0.9500
C11 C12 1.486(3)
C12 N2 1.272(3)
C13 C14 1.404(3)
C13 C18 1.404(3)
C13 N1 1.430(3)
C14 C15 1.390(3)
C14 C19 1.505(3)
C15 C16 1.386(3)
C15 H15 0.9500
C16 C17 1.382(4)
C16 C20 1.510(4)
C17 C18 1.390(3)
C17 H17 0.9500
C18 C21 1.512(3)
C19 H19A 0.9800
C19 H19B 0.9800
C19 H19C 0.9800
C20 H20A 0.9800
C20 H20B 0.9800
C20 H20C 0.9800
C21 H21A 0.9800
C21 H21B 0.9800
C21 H21C 0.9800
C22 C27 1.406(3)
C22 N2 1.423(3)
C22 C23 1.412(3)
C23 C24 1.394(3)
C23 C28 1.508(3)
C24 C25 1.384(3)
C24 H24 0.9500
C25 C26 1.388(3)
C25 C29 1.514(3)
C26 C27 1.393(3)
C26 H26 0.9500
C27 C30 1.508(3)
C28 H28A 0.9800
C28 H28B 0.9800
C28 H28C 0.9800
C29 H29A 0.9800
C29 H29B 0.9800
C29 H29C 0.9800
C30 H30A 0.9800
C30 H30B 0.9800
C30 H30C 0.9800
C31 Si1 1.903(2)
C31 H31A 0.9900
C31 H31B 0.9900
C32 Si1 1.867(3)
C32 H32A 0.9800
C32 H32B 0.9800
C32 H32C 0.9800
C33 Si1 1.868(2)
C33 H33A 0.9800
C33 H33B 0.9800
C33 H33C 0.9800
C34 Si1 1.866(3)
C34 H34A 0.9800
C34 H34B 0.9800
C34 H34C 0.9800
N1 H1N 0.90(3)

loop_
_geom_torsion_atom_site_label_1
_geom_torsion_atom_site_label_2
_geom_torsion_atom_site_label_3
_geom_torsion_atom_site_label_4
_geom_torsion
N1 C1 C2 C3 -73.0(3)
C31 C1 C2 C3 56.3(3)
C12 C1 C2 C3 175.8(2)
N1 C1 C2 C7 110.1(2)
C31 C1 C2 C7 -120.6(2)
C12 C1 C2 C7 -1.1(2)
C7 C2 C3 C4 -2.0(3)
C1 C2 C3 C4 -178.6(2)
C2 C3 C4 C5 1.0(4)
C3 C4 C5 C6 1.3(4)
C4 C5 C6 C8 177.2(2)
C4 C5 C6 C7 -2.4(3)
C3 C2 C7 C11 -177.23(19)
C1 C2 C7 C11 0.1(3)
C3 C2 C7 C6 0.8(3)
C1 C2 C7 C6 178.20(19)
C8 C6 C7 C2 -178.3(2)
C5 C6 C7 C2 1.4(3)
C8 C6 C7 C11 -0.4(3)
C5 C6 C7 C11 179.2(2)
C5 C6 C8 C9 -178.7(2)
C7 C6 C8 C9 0.9(3)
C6 C8 C9 C10 -0.6(4)
C8 C9 C10 C11 -0.3(4)
C9 C10 C11 C7 0.8(3)
C9 C10 C11 C12 176.4(2)
C2 C7 C11 C10 177.7(2)
C6 C7 C11 C10 -0.4(3)
C2 C7 C11 C12 0.9(2)
C6 C7 C11 C12 -177.1(2)
C10 C11 C12 N2 3.4(4)
C7 C11 C12 N2 179.4(2)
C10 C11 C12 C1 -177.6(2)
C7 C11 C12 C1 -1.6(2)
N1 C1 C12 N2 63.0(2)
C2 C1 C12 N2 -179.23(19)
C31 C1 C12 N2 -59.4(2)
N1 C1 C12 C11 -116.12(18)
C2 C1 C12 C11 1.6(2)
C31 C1 C12 C11 121.47(19)
C18 C13 C14 C15 5.0(3)
N1 C13 C14 C15 179.3(2)
C18 C13 C14 C19 -171.4(2)
N1 C13 C14 C19 2.9(3)
C13 C14 C15 C16 -0.1(3)
C19 C14 C15 C16 176.4(2)
C14 C15 C16 C17 -3.4(4)
C14 C15 C16 C20 179.4(3)
C15 C16 C17 C18 2.0(4)
C20 C16 C17 C18 179.2(3)
C16 C17 C18 C13 2.8(4)
C16 C17 C18 C21 -173.7(2)
C14 C13 C18 C17 -6.3(3)
N1 C13 C18 C17 179.1(2)
C14 C13 C18 C21 170.1(2)
N1 C13 C18 C21 -4.4(3)
C27 C22 C23 C24 0.2(3)
N2 C22 C23 C24 172.7(2)
C27 C22 C23 C28 -179.7(2)
N2 C22 C23 C28 -7.3(3)
C22 C23 C24 C25 0.1(3)
C28 C23 C24 C25 -179.9(2)
C23 C24 C25 C26 0.5(3)
C23 C24 C25 C29 -177.9(2)
C24 C25 C26 C27 -1.5(3)
C29 C25 C26 C27 176.9(2)
C25 C26 C27 C22 1.9(3)
C25 C26 C27 C30 -178.7(2)
N2 C22 C27 C26 -174.0(2)
C23 C22 C27 C26 -1.2(3)
N2 C22 C27 C30 6.6(3)
C23 C22 C27 C30 179.4(2)
N1 C1 C31 Si1 175.76(15)
C2 C1 C31 Si1 46.9(2)
C12 C1 C31 Si1 -67.7(2)
C14 C13 N1 C1 97.5(3)
C18 C13 N1 C1 -88.1(3)
C2 C1 N1 C13 47.7(3)
C31 C1 N1 C13 -80.6(3)
C12 C1 N1 C13 158.56(19)
C11 C12 N2 C22 5.3(4)
C1 C12 N2 C22 -173.55(19)
C27 C22 N2 C12 -117.8(2)
C23 C22 N2 C12 69.6(3)
C1 C31 Si1 C34 152.44(18)
C1 C31 Si1 C32 -89.97(19)
C1 C31 Si1 C33 32.5(2)
